data_2206701
loop_
_publ_author_name
'Chellamuthu Muthamizhchelvan'
'Kolandaivelu Saminathan'
'Krishnan SethuSankar'
'Jan Fraanje'
'Rene Peschar'
'Kandasamy Sivakumar'

_publ_section_title
;
 3-(Dimethylammonio)propanaminium dipicrate
;
_journal_coeditor_code HG6209
_journal_issue 9
_journal_name_full 'Acta Crystallographica Section E'
_journal_page_first o2887
_journal_page_last o2890
_journal_paper_doi 10.1107/S1600536805023652
_journal_volume 61
_journal_year 2005
_chemical_formula_iupac 'C5 H16 N2 +, 2C6 H2 N3 O7 ?'
_chemical_formula_moiety 'C5 H16 N2 +, 2C6 H2 N3 O7 -'
_chemical_formula_sum 'C17 H20 N8 O14'
_chemical_formula_weight 560.41
_chemical_name_systematic 'Dimethylamino proylammonium dipicrate'
_space_group_IT_number 14
_symmetry_cell_setting monoclinic
_symmetry_space_group_name_Hall '-P 2ybc'
_symmetry_space_group_name_H-M 'P 1 21/c 1'
_atom_sites_solution_hydrogens difmap
_atom_sites_solution_primary direct
_atom_sites_solution_secondary difmap
_audit_creation_method SHELXL-97
_cell_angle_alpha 90.00
_cell_angle_beta 104.764(4)
_cell_angle_gamma 90.00
_cell_formula_units_Z 4
_cell_length_a 11.3271(14)
_cell_length_b 26.9657(12)
_cell_length_c 8.0667(6)
_cell_measurement_reflns_used 25
_cell_measurement_temperature 293(2)
_cell_measurement_theta_max 50
_cell_measurement_theta_min 15
_cell_volume 2382.6(4)
_computing_cell_refinement 'CAD-4 EXPRESS'
_computing_data_collection 'CAD-4 EXPRESS (Enraf--Nonius, 1994)'
_computing_data_reduction 'XCAD4 (Harms & Wocadlo, 1995)'
_computing_molecular_graphics 'ORTEP-3 (Farrugia, 1997) and PLATON (Spek, 2003)'
_computing_publication_material SHELXL97
_computing_structure_refinement 'SHELXL97 (Sheldrick, 1997)'
_computing_structure_solution 'SHELXS97 (Sheldrick, 1997)'
_diffrn_ambient_temperature 293(2)
_diffrn_measured_fraction_theta_full 1.000
_diffrn_measured_fraction_theta_max 1.000
_diffrn_measurement_device_type 'Enraf--Nonius CAD-4 diffractometer'
_diffrn_measurement_method ' \w--2\q scans '
_diffrn_radiation_monochromator graphite
_diffrn_radiation_source 'fine-focus sealed tube'
_diffrn_radiation_type CuK\a
_diffrn_radiation_wavelength 1.54180
_diffrn_reflns_av_R_equivalents 0.0395
_diffrn_reflns_av_sigmaI/netI 0.0444
_diffrn_reflns_limit_h_max 5
_diffrn_reflns_limit_h_min -14
_diffrn_reflns_limit_k_max 10
_diffrn_reflns_limit_k_min -33
_diffrn_reflns_limit_l_max 10
_diffrn_reflns_limit_l_min -9
_diffrn_reflns_number 5478
_diffrn_reflns_theta_full 74.90
_diffrn_reflns_theta_max 74.90
_diffrn_reflns_theta_min 3.28
_diffrn_standards_decay_% 1
_diffrn_standards_interval_count 100
_diffrn_standards_number 2
_exptl_absorpt_coefficient_mu 1.206
_exptl_absorpt_correction_T_max 0.835
_exptl_absorpt_correction_T_min 0.760
_exptl_absorpt_correction_type psi-scan
_exptl_absorpt_process_details '(North et al., 1968)'
_exptl_crystal_colour Red
_exptl_crystal_density_diffrn 1.562
_exptl_crystal_density_method 'not measured'
_exptl_crystal_description Needle
_exptl_crystal_F_000 1160
_exptl_crystal_size_max 0.25
_exptl_crystal_size_mid 0.20
_exptl_crystal_size_min 0.15
_refine_diff_density_max 0.422
_refine_diff_density_min -0.315
_refine_ls_extinction_method none
_refine_ls_goodness_of_fit_ref 1.045
_refine_ls_hydrogen_treatment mixed
_refine_ls_matrix_type full
_refine_ls_number_parameters 408
_refine_ls_number_reflns 4900
_refine_ls_number_restraints 0
_refine_ls_restrained_S_all 1.045
_refine_ls_R_factor_all 0.0856
_refine_ls_R_factor_gt 0.0604
_refine_ls_shift/su_max 0.000
_refine_ls_shift/su_mean 0.000
_refine_ls_structure_factor_coef Fsqd
_refine_ls_weighting_details 'calc w=1/[\s^2^(Fo^2^)+(0.0920P)^2^+0.6389P] where P=(Fo^2^+2Fc^2^)/3'
_refine_ls_weighting_scheme calc
_refine_ls_wR_factor_gt 0.1509
_refine_ls_wR_factor_ref 0.1714
_reflns_number_gt 3473
_reflns_number_total 4900
_reflns_threshold_expression I>2\s(I)
_cod_data_source_file hg6209.cif
_cod_data_source_block I
_cod_depositor_comments
;
The following automatic conversions were performed:
'_symmetry_cell_setting' value 'Monoclinic' changed to 'monoclinic'
according to '/home/saulius/struct/CIF-dictionaries/cif_core.dic'
dictionary named 'cif_core.dic' version 2.4.1 from 2010-06-29.

Automatic conversion script
Id: cif_fix_enum 1527 2010-12-29 10:47:43Z saulius 

The following automatic conversions were performed:

'_symmetry_cell_setting' value 'Monoclinic' changed to 'monoclinic'
according to /home/saulius/struct/CIF-dictionaries/cif_core.dic
dictionary named 'cif_core.dic' version 2.4.1 from 2010-06-29.

Automatic conversion script
Id: cif_fix_values 1715 2011-07-08 13:25:40Z adriana 
;
_cod_original_sg_symbol_H-M P21/c
_cod_database_code 2206701

loop_
_symmetry_equiv_pos_as_xyz
'x, y, z'
'-x, y+1/2, -z+1/2'
'-x, -y, -z'
'x, -y-1/2, z-1/2'

loop_
_atom_site_label
_atom_site_fract_x
_atom_site_fract_y
_atom_site_fract_z
_atom_site_U_iso_or_equiv
_atom_site_adp_type
_atom_site_calc_flag
_atom_site_refinement_flags
_atom_site_occupancy
_atom_site_type_symbol
O1A 0.10400(19) 0.33171(11) 0.7074(3) 0.0893(9) Uani d . 1 O
O2A 0.0216(2) 0.31823(14) 0.9837(3) 0.1053(10) Uani d . 1 O
O3A 0.1382(3) 0.28729(14) 1.2041(4) 0.1153(12) Uani d . 1 O
O4A 0.5704(2) 0.28269(11) 1.2853(4) 0.0970(9) Uani d . 1 O
O5A 0.6501(2) 0.30896(10) 1.0859(3) 0.0796(7) Uani d . 1 O
O6A 0.3948(3) 0.32344(14) 0.5184(4) 0.1110(11) Uani d . 1 O
O7A 0.2359(2) 0.36781(10) 0.5005(3) 0.0841(7) Uani d . 1 O
N1A 0.1217(2) 0.30411(10) 1.0615(4) 0.0657(7) Uani d . 1 N
N2A 0.5613(2) 0.29867(9) 1.1414(4) 0.0649(7) Uani d . 1 N
N3A 0.3140(2) 0.33907(10) 0.5781(3) 0.0640(7) Uani d . 1 N
C1A 0.2046(2) 0.32357(10) 0.8078(4) 0.0540(7) Uani d . 1 C
C2A 0.2247(2) 0.30947(10) 0.9860(4) 0.0520(6) Uani d . 1 C
C3A 0.3397(3) 0.30140(10) 1.0925(4) 0.0544(7) Uani d . 1 C
C4A 0.4402(2) 0.30583(9) 1.0298(4) 0.0522(7) Uani d . 1 C
C5A 0.4303(2) 0.31729(10) 0.8598(4) 0.0510(6) Uani d . 1 C
C6A 0.3174(2) 0.32632(9) 0.7549(3) 0.0498(6) Uani d . 1 C
H3A 0.337(3) 0.2953(12) 1.193(4) 0.058(9) Uiso d . 1 H
H5A 0.500(3) 0.3190(10) 0.813(4) 0.053(8) Uiso d . 1 H
O1B 0.15789(14) 0.47321(7) -0.3495(2) 0.0445(4) Uani d . 1 O
O2B 0.1033(2) 0.47287(11) -0.0399(3) 0.0889(9) Uani d . 1 O
O3B 0.20159(19) 0.41760(8) 0.1245(3) 0.0614(5) Uani d . 1 O
O4B 0.63352(19) 0.41767(9) 0.2019(2) 0.0698(6) Uani d . 1 O
O5B 0.70768(18) 0.42925(10) -0.0153(3) 0.0758(7) Uani d . 1 O
O6B 0.43662(18) 0.45323(8) -0.5684(2) 0.0610(5) Uani d . 1 O
O7B 0.28214(18) 0.50057(9) -0.5804(2) 0.0664(6) Uani d . 1 O
N1B 0.19081(19) 0.44619(8) 0.0045(3) 0.0468(5) Uani d . 1 N
N2B 0.62181(19) 0.42712(8) 0.0513(3) 0.0486(5) Uani d . 1 N
N3B 0.36183(18) 0.47231(8) -0.5032(2) 0.0450(5) Uani d . 1 N
C1B 0.26255(19) 0.46288(8) -0.2599(3) 0.0343(4) Uani d . 1 C
C2B 0.2891(2) 0.44868(8) -0.0814(3) 0.0363(5) Uani d . 1 C
C3B 0.4031(2) 0.43643(8) 0.0182(3) 0.0376(5) Uani d . 1 C
C4B 0.5005(2) 0.43756(8) -0.0543(3) 0.0373(5) Uani d . 1 C
C5B 0.4848(2) 0.44918(8) -0.2263(3) 0.0366(5) Uani d . 1 C
C6B 0.3705(2) 0.46119(8) -0.3232(3) 0.0364(5) Uani d . 1 C
H3B 0.411(3) 0.4273(12) 0.128(4) 0.067(9) Uiso d . 1 H
H5B 0.549(2) 0.4498(8) -0.270(3) 0.031(6) Uiso d . 1 H
N4 0.0200(2) 0.45868(9) 0.3060(3) 0.0468(5) Uani d . 1 N
H4A 0.055(3) 0.4604(13) 0.221(5) 0.077(11) Uiso d . 1 H
H4B 0.077(3) 0.4630(13) 0.416(5) 0.075(10) Uiso d . 1 H
H4C -0.041(3) 0.4833(12) 0.298(4) 0.061(8) Uiso d . 1 H
N5 -0.1383(2) 0.33234(9) 0.6331(3) 0.0502(5) Uani d . 1 N
H5N -0.064(3) 0.3330(12) 0.703(4) 0.066(9) Uiso d . 1 H
C7 -0.0328(2) 0.40798(11) 0.3023(3) 0.0475(6) Uani d . 1 C
H7A 0.031(3) 0.3801(12) 0.302(4) 0.064(9) Uiso d . 1 H
H7B -0.101(3) 0.4031(13) 0.194(5) 0.079(10) Uiso d . 1 H
C8 -0.0813(2) 0.40039(10) 0.4585(3) 0.0442(5) Uani d . 1 C
H8A -0.014(2) 0.4046(10) 0.555(3) 0.044(7) Uiso d . 1 H
H8B -0.145(3) 0.4247(12) 0.465(4) 0.063(9) Uiso d . 1 H
C9 -0.1301(3) 0.34806(11) 0.4582(4) 0.0519(6) Uani d . 1 C
H9B -0.211(3) 0.3458(12) 0.388(4) 0.070(9) Uiso d . 1 H
H9A -0.080(3) 0.3243(12) 0.424(4) 0.064(9) Uiso d . 1 H
C10 -0.2198(4) 0.36402(16) 0.7022(6) 0.0921(13) Uani d . 1 C
H10A -0.2217 0.3524 0.8140 0.138 Uiso calc R 1 H
H10B -0.3006 0.3628 0.6274 0.138 Uiso calc R 1 H
H10C -0.1904 0.3975 0.7105 0.138 Uiso calc R 1 H
C11 -0.1745(3) 0.27941(12) 0.6313(5) 0.0770(10) Uani d . 1 C
H11A -0.1794 0.2698 0.7440 0.116 Uiso calc R 1 H
H11B -0.1149 0.2593 0.5971 0.116 Uiso calc R 1 H
H11C -0.2527 0.2749 0.5517 0.116 Uiso calc R 1 H

loop_
_atom_site_aniso_label
_atom_site_aniso_U_11
_atom_site_aniso_U_22
_atom_site_aniso_U_33
_atom_site_aniso_U_12
_atom_site_aniso_U_13
_atom_site_aniso_U_23
O1A 0.0418(11) 0.135(2) 0.0796(15) 0.0088(13) -0.0059(10) 0.0460(16)
O2A 0.0568(14) 0.182(3) 0.0716(16) 0.0149(17) 0.0067(12) 0.0114(18)
O3A 0.0842(19) 0.152(3) 0.105(2) -0.0082(18) 0.0149(16) 0.065(2)
O4A 0.0751(16) 0.106(2) 0.0825(17) -0.0009(14) -0.0299(13) 0.0278(15)
O5A 0.0464(12) 0.0848(16) 0.0938(17) 0.0102(11) -0.0076(11) -0.0147(13)
O6A 0.101(2) 0.160(3) 0.0737(17) 0.036(2) 0.0250(16) 0.0044(18)
O7A 0.0771(16) 0.0925(18) 0.0705(15) 0.0075(13) -0.0039(12) 0.0215(13)
N1A 0.0559(14) 0.0654(16) 0.0673(16) -0.0051(12) 0.0001(12) 0.0078(13)
N2A 0.0551(15) 0.0509(14) 0.0698(17) 0.0073(11) -0.0190(12) -0.0026(12)
N3A 0.0634(15) 0.0694(16) 0.0506(14) 0.0064(13) -0.0013(12) -0.0007(12)
C1A 0.0434(13) 0.0490(14) 0.0594(16) 0.0031(11) -0.0056(11) 0.0064(12)
C2A 0.0486(14) 0.0425(13) 0.0574(15) 0.0007(11) -0.0002(12) 0.0015(11)
C3A 0.0567(16) 0.0434(14) 0.0510(16) 0.0011(12) -0.0086(13) 0.0023(12)
C4A 0.0456(14) 0.0390(13) 0.0582(15) 0.0065(10) -0.0123(12) -0.0045(11)
C5A 0.0450(14) 0.0407(13) 0.0584(16) 0.0059(11) -0.0028(12) -0.0101(11)
C6A 0.0481(14) 0.0414(13) 0.0518(14) 0.0022(11) -0.0023(11) -0.0030(11)
O1B 0.0329(8) 0.0575(10) 0.0405(8) 0.0053(7) 0.0048(6) 0.0045(7)
O2B 0.0717(14) 0.124(2) 0.0858(16) 0.0550(15) 0.0484(13) 0.0553(15)
O3B 0.0667(12) 0.0717(13) 0.0526(11) 0.0058(10) 0.0278(9) 0.0205(10)
O4B 0.0618(12) 0.0942(16) 0.0419(10) 0.0262(11) -0.0077(9) 0.0028(10)
O5B 0.0390(10) 0.113(2) 0.0719(14) 0.0190(11) 0.0083(10) 0.0066(13)
O6B 0.0550(11) 0.0910(15) 0.0414(9) -0.0020(10) 0.0200(8) -0.0054(10)
O7B 0.0542(11) 0.0928(15) 0.0501(11) 0.0076(11) 0.0093(9) 0.0342(11)
N1B 0.0459(11) 0.0522(12) 0.0462(11) 0.0075(9) 0.0186(9) 0.0081(9)
N2B 0.0425(11) 0.0506(12) 0.0450(12) 0.0132(9) -0.0028(9) -0.0045(9)
N3B 0.0392(10) 0.0615(13) 0.0336(10) -0.0061(9) 0.0077(8) 0.0057(9)
C1B 0.0344(10) 0.0333(10) 0.0340(10) 0.0024(8) 0.0066(8) 0.0024(8)
C2B 0.0385(11) 0.0382(11) 0.0339(11) 0.0044(9) 0.0121(9) 0.0015(9)
C3B 0.0458(12) 0.0346(11) 0.0303(11) 0.0062(9) 0.0056(9) 0.0001(8)
C4B 0.0356(11) 0.0354(11) 0.0363(11) 0.0073(9) 0.0006(9) -0.0034(9)
C5B 0.0324(10) 0.0403(11) 0.0369(11) 0.0003(9) 0.0086(9) -0.0026(9)
C6B 0.0362(11) 0.0423(12) 0.0302(10) -0.0020(9) 0.0077(8) 0.0026(9)
N4 0.0393(11) 0.0612(14) 0.0411(11) 0.0079(10) 0.0127(9) 0.0079(10)
N5 0.0419(11) 0.0514(12) 0.0524(12) -0.0031(9) 0.0030(10) 0.0066(10)
C7 0.0411(12) 0.0586(16) 0.0392(12) 0.0063(11) 0.0035(10) 0.0011(11)
C8 0.0387(12) 0.0482(14) 0.0419(12) 0.0018(10) 0.0034(10) 0.0034(10)
C9 0.0464(14) 0.0536(16) 0.0462(14) -0.0056(12) -0.0053(11) 0.0031(12)
C10 0.091(3) 0.093(3) 0.111(3) 0.024(2) 0.061(2) 0.024(2)
C11 0.079(2) 0.0607(19) 0.077(2) -0.0209(16) -0.0054(17) 0.0179(16)

loop_
_atom_type_symbol
_atom_type_description
_atom_type_scat_dispersion_real
_atom_type_scat_dispersion_imag
_atom_type_scat_source
C C 0.0181 0.0091 'International Tables Vol C Tables 4.2.6.8 and 6.1.1.4'
H H 0.0000 0.0000 'International Tables Vol C Tables 4.2.6.8 and 6.1.1.4'
N N 0.0311 0.0180 'International Tables Vol C Tables 4.2.6.8 and 6.1.1.4'
O O 0.0492 0.0322 'International Tables Vol C Tables 4.2.6.8 and 6.1.1.4'

loop_
_geom_angle_atom_site_label_1
_geom_angle_atom_site_label_2
_geom_angle_atom_site_label_3
_geom_angle
_geom_angle_publ_flag
O3A N1A O2A 120.7(3) ?
O3A N1A C2A 119.4(3) ?
O2A N1A C2A 119.8(3) ?
O4A N2A O5A 123.2(3) ?
O4A N2A C4A 118.4(3) ?
O5A N2A C4A 118.4(3) ?
O6A N3A O7A 122.5(3) ?
O6A N3A C6A 118.2(3) ?
O7A N3A C6A 119.1(3) ?
O1A C1A C2A 125.6(3) y
O1A C1A C6A 122.1(3) y
C2A C1A C6A 112.2(2) y
C3A C2A C1A 122.9(3) ?
C3A C2A N1A 117.0(3) ?
C1A C2A N1A 120.1(2) ?
C4A C3A C2A 119.9(3) ?
C4A C3A H3A 128(2) ?
C2A C3A H3A 112(2) ?
C3A C4A C5A 121.6(2) ?
C3A C4A N2A 120.4(3) ?
C5A C4A N2A 118.1(3) ?
C6A C5A C4A 118.8(3) ?
C6A C5A H5A 119.0(17) ?
C4A C5A H5A 122.2(17) ?
C5A C6A C1A 124.5(3) ?
C5A C6A N3A 115.8(3) ?
C1A C6A N3A 119.7(2) ?
O2B N1B O3B 121.5(2) ?
O2B N1B C2B 120.2(2) ?
O3B N1B C2B 118.2(2) ?
O4B N2B O5B 123.4(2) ?
O4B N2B C4B 118.3(2) ?
O5B N2B C4B 118.2(2) ?
O6B N3B O7B 123.2(2) ?
O6B N3B C6B 117.6(2) ?
O7B N3B C6B 119.2(2) ?
O1B C1B C6B 124.48(19) y
O1B C1B C2B 124.1(2) y
C6B C1B C2B 111.36(18) y
C3B C2B C1B 124.9(2) ?
C3B C2B N1B 115.40(19) ?
C1B C2B N1B 119.72(19) ?
C4B C3B C2B 118.8(2) ?
C4B C3B H3B 122(2) ?
C2B C3B H3B 119(2) ?
C3B C4B C5B 121.1(2) ?
C3B C4B N2B 119.3(2) ?
C5B C4B N2B 119.5(2) ?
C6B C5B C4B 119.0(2) ?
C6B C5B H5B 121.4(15) ?
C4B C5B H5B 119.5(15) ?
C5B C6B C1B 124.70(19) ?
C5B C6B N3B 115.47(19) ?
C1B C6B N3B 119.83(19) ?
C7 N4 H4A 107(2) ?
C7 N4 H4B 108(2) ?
H4A N4 H4B 112(3) ?
C7 N4 H4C 110.8(18) ?
H4A N4 H4C 113(3) ?
H4B N4 H4C 106(3) ?
C10 N5 C11 111.3(3) y
C10 N5 C9 112.9(2) y
C11 N5 C9 110.2(2) y
C10 N5 H5N 110(2) ?
C11 N5 H5N 104(2) ?
C9 N5 H5N 108(2) ?
N4 C7 C8 109.7(2) ?
N4 C7 H7A 112.5(17) ?
C8 C7 H7A 107.8(16) ?
N4 C7 H7B 110(2) ?
C8 C7 H7B 110.0(19) ?
H7A C7 H7B 106(3) ?
C7 C8 C9 109.6(2) ?
C7 C8 H8A 106.4(15) ?
C9 C8 H8A 109.4(16) ?
C7 C8 H8B 112.3(18) ?
C9 C8 H8B 110.4(18) ?
H8A C8 H8B 109(2) ?
N5 C9 C8 111.8(2) ?
N5 C9 H9B 105(2) ?
C8 C9 H9B 111(2) ?
N5 C9 H9A 106(2) ?
C8 C9 H9A 113(2) ?
H9B C9 H9A 110(3) ?
N5 C10 H10A 109.5 ?
N5 C10 H10B 109.5 ?
H10A C10 H10B 109.5 ?
N5 C10 H10C 109.5 ?
H10A C10 H10C 109.5 ?
H10B C10 H10C 109.5 ?
N5 C11 H11A 109.5 ?
N5 C11 H11B 109.5 ?
H11A C11 H11B 109.5 ?
N5 C11 H11C 109.5 ?
H11A C11 H11C 109.5 ?
H11B C11 H11C 109.5 ?

loop_
_geom_bond_atom_site_label_1
_geom_bond_atom_site_label_2
_geom_bond_distance
_geom_bond_publ_flag
O1A C1A 1.238(3) y
O2A N1A 1.209(3) ?
O3A N1A 1.206(4) ?
O4A N2A 1.218(4) ?
O5A N2A 1.233(4) ?
O6A N3A 1.213(4) ?
O7A N3A 1.222(3) ?
N1A C2A 1.454(4) ?
N2A C4A 1.449(3) ?
N3A C6A 1.458(4) ?
C1A C2A 1.448(4) y
C1A C6A 1.448(4) y
C2A C3A 1.383(4) ?
C3A C4A 1.363(4) ?
C3A H3A 0.83(3) ?
C4A C5A 1.382(4) ?
C5A C6A 1.364(4) ?
C5A H5A 0.96(3) ?
O1B C1B 1.253(3) y
O2B N1B 1.203(3) ?
O3B N1B 1.219(3) ?
O4B N2B 1.215(3) ?
O5B N2B 1.226(3) ?
O6B N3B 1.219(3) ?
O7B N3B 1.223(3) ?
N1B C2B 1.455(3) ?
N2B C4B 1.447(3) ?
N3B C6B 1.462(3) ?
C1B C6B 1.441(3) y
C1B C2B 1.445(3) y
C2B C3B 1.376(3) ?
C3B C4B 1.374(3) ?
C3B H3B 0.90(3) ?
C4B C5B 1.389(3) ?
C5B C6B 1.370(3) ?
C5B H5B 0.89(2) ?
N4 C7 1.490(4) y
N4 H4A 0.88(4) ?
N4 H4B 0.96(4) ?
N4 H4C 0.95(3) ?
N5 C10 1.468(4) y
N5 C11 1.484(4) y
N5 C9 1.499(4) y
N5 H5N 0.88(3) ?
C7 C8 1.511(4) ?
C7 H7A 1.05(3) ?
C7 H7B 1.02(4) ?
C8 C9 1.516(4) ?
C8 H8A 0.94(3) ?
C8 H8B 0.98(3) ?
C9 H9B 0.95(4) ?
C9 H9A 0.94(3) ?
C10 H10A 0.9600 ?
C10 H10B 0.9600 ?
C10 H10C 0.9600 ?
C11 H11A 0.9600 ?
C11 H11B 0.9600 ?
C11 H11C 0.9600 ?

loop_
_geom_hbond_atom_site_label_D
_geom_hbond_atom_site_label_H
_geom_hbond_atom_site_label_A
_geom_hbond_site_symmetry_A
_geom_hbond_distance_DH
_geom_hbond_distance_HA
_geom_hbond_distance_DA
_geom_hbond_angle_DHA
_geom_hbond_publ_flag
N5 H5N O1A . 0.88(3) 1.89(3) 2.655(3) 143(3) y
N5 H5N O2A . 0.88(3) 2.26(3) 2.968(3) 137(3) y
N4 H4A O2B . 0.88(4) 2.33(4) 3.188(3) 166(3) y
N4 H4A O3B . 0.88(4) 2.31(4) 3.023(3) 138(3) y
N4 H4B O1B 1_556 0.96(4) 1.90(4) 2.846(3) 167(3) y
N4 H4B O7B 1_556 0.96(4) 2.53(3) 3.089(3) 118(3) y
N4 H4C O1B 3_565 0.95(3) 1.89(3) 2.814(3) 164(3) y
N4 H4C O2B 3_565 0.95(3) 2.34(3) 2.905(3) 117(2) y
C7 H7A O7A . 1.05(3) 2.48(3) 3.243(4) 129(2) y
C8 H8A O1A . 0.94(3) 2.52(3) 3.117(3) 122(2) y
C8 H8A O1B 1_556 0.94(3) 2.66(3) 3.384(3) 135(2) y
C3B H3B O6B 1_556 0.90(3) 2.49(3) 3.290(3) 148(3) y
C3A H3A O6A 1_556 0.83(3) 2.65(3) 3.385(4) 147(3) y
C7 H7B O5B 1_455 1.02(4) 2.48(4) 3.419(3) 153(3) y
C11 H11C O4A 1_454 0.96 2.55 3.469(4) 161.4 y

loop_
_geom_torsion_atom_site_label_1
_geom_torsion_atom_site_label_2
_geom_torsion_atom_site_label_3
_geom_torsion_atom_site_label_4
_geom_torsion
_geom_torsion_publ_flag
O1A C1A C2A C3A -179.3(3) ?
C6A C1A C2A C3A 2.1(4) ?
O1A C1A C2A N1A -0.5(5) ?
C6A C1A C2A N1A -179.1(2) ?
O3A N1A C2A C3A -9.0(4) ?
O2A N1A C2A C3A 168.2(3) ?
O3A N1A C2A C1A 172.1(3) ?
O2A N1A C2A C1A -10.6(4) ?
C1A C2A C3A C4A -1.1(4) ?
N1A C2A C3A C4A -180.0(2) ?
C2A C3A C4A C5A -1.4(4) ?
C2A C3A C4A N2A 178.5(2) ?
O4A N2A C4A C3A 9.0(4) ?
O5A N2A C4A C3A -171.1(3) ?
O4A N2A C4A C5A -171.1(3) ?
O5A N2A C4A C5A 8.7(4) ?
C3A C4A C5A C6A 2.7(4) ?
N2A C4A C5A C6A -177.1(2) ?
C4A C5A C6A C1A -1.7(4) ?
C4A C5A C6A N3A 178.9(2) ?
O1A C1A C6A C5A -179.4(3) ?
C2A C1A C6A C5A -0.7(4) ?
O1A C1A C6A N3A 0.0(4) ?
C2A C1A C6A N3A 178.8(2) ?
O6A N3A C6A C5A 27.4(4) ?
O7A N3A C6A C5A -147.2(3) ?
O6A N3A C6A C1A -152.1(3) ?
O7A N3A C6A C1A 33.3(4) ?
O1B C1B C2B C3B 178.9(2) ?
C6B C1B C2B C3B 1.8(3) ?
O1B C1B C2B N1B -0.5(3) ?
C6B C1B C2B N1B -177.6(2) ?
O2B N1B C2B C3B 150.7(3) ?
O3B N1B C2B C3B -27.2(3) ?
O2B N1B C2B C1B -29.8(4) ?
O3B N1B C2B C1B 152.3(2) ?
C1B C2B C3B C4B 0.1(4) ?
N1B C2B C3B C4B 179.5(2) ?
C2B C3B C4B C5B -2.2(3) ?
C2B C3B C4B N2B 177.0(2) ?
O4B N2B C4B C3B -0.1(3) ?
O5B N2B C4B C3B -178.7(2) ?
O4B N2B C4B C5B 179.1(2) ?
O5B N2B C4B C5B 0.5(3) ?
C3B C4B C5B C6B 2.1(3) ?
N2B C4B C5B C6B -177.1(2) ?
C4B C5B C6B C1B 0.1(3) ?
C4B C5B C6B N3B -179.3(2) ?
O1B C1B C6B C5B -179.0(2) ?
C2B C1B C6B C5B -1.9(3) ?
O1B C1B C6B N3B 0.4(3) ?
C2B C1B C6B N3B 177.5(2) ?
O6B N3B C6B C5B 27.0(3) ?
O7B N3B C6B C5B -151.9(2) ?
O6B N3B C6B C1B -152.4(2) ?
O7B N3B C6B C1B 28.6(3) ?
N4 C7 C8 C9 -177.6(2) y
C10 N5 C9 C8 60.5(3) ?
C11 N5 C9 C8 -174.4(2) ?
C7 C8 C9 N5 159.9(2) y
